data_2018943
loop_
_publ_author_name
'Wang, Yi-Long'
'Shao, Zhu-Jia'
'Qian, Shao-Song'

_publ_section_title
;
 Binuclear and chain-structure zinc(II) complexes constructed from
 3,4-dimethoxy-<i>trans</i>-cinnamic acid and <i>N</i>-donor coligands
 4-(1<i>H</i>-pyrazol-3-yl)pyridine and 4,4'-bipyridine
;
_journal_coeditor_code DT3018
_journal_issue 5
_journal_name_full 'Acta Crystallographica Section C'
_journal_page_first 471
_journal_page_last 475
_journal_paper_doi 10.1107/S0108270113007075
_journal_volume 69
_journal_year 2013
_chemical_formula_iupac '[Zn (C11 H11 O4)2 (C10 H8 N2)]'
_chemical_formula_moiety 'C32 H30 N2 O8 Zn'
_chemical_formula_sum 'C32 H30 N2 O8 Zn'
_chemical_formula_weight 635.97
_chemical_name_systematic
<i>catena</i>-Poly[[bis(3,4-dimethoxy-<i>trans</i>-cinnamato-\k<i>O</i>)zinc(II)]-\m-4,4'-bipyridine-\k^2^<i>N</i>:<i>N</i>']
_space_group_IT_number 15
_symmetry_cell_setting monoclinic
_symmetry_space_group_name_Hall '-C 2yc'
_symmetry_space_group_name_H-M 'C 1 2/c 1'
_atom_sites_solution_hydrogens geom
_atom_sites_solution_primary direct
_atom_sites_solution_secondary difmap
_audit_creation_method SHELXL97
_cell_angle_alpha 90.00
_cell_angle_beta 110.954(2)
_cell_angle_gamma 90.00
_cell_formula_units_Z 4
_cell_length_a 26.6175(11)
_cell_length_b 6.0635(3)
_cell_length_c 18.7796(9)
_cell_measurement_reflns_used 2804
_cell_measurement_temperature 293(2)
_cell_measurement_theta_max 26.080
_cell_measurement_theta_min 2.3
_cell_volume 2830.5(2)
_computing_cell_refinement 'SAINT (Bruker, 2004)'
_computing_data_collection 'SMART (Bruker, 2004)'
_computing_data_reduction 'SAINT (Bruker, 2004)'
_computing_molecular_graphics 'SHELXTL (Sheldrick, 2008)'
_computing_publication_material 'SHELXTL (Sheldrick, 2008)'
_computing_structure_refinement 'SHELXL97 (Sheldrick, 2008)'
_computing_structure_solution 'SHELXS97 (Sheldrick, 2008)'
_diffrn_ambient_temperature 293(2)
_diffrn_measured_fraction_theta_full 0.997
_diffrn_measured_fraction_theta_max 0.997
_diffrn_measurement_device_type 'Bruker D8 Venture Photon'
_diffrn_measurement_method \w
_diffrn_radiation_monochromator graphite
_diffrn_radiation_source 'fine-focus sealed tube'
_diffrn_radiation_type MoK\a
_diffrn_radiation_wavelength 0.71073
_diffrn_reflns_av_R_equivalents 0.0333
_diffrn_reflns_av_sigmaI/netI 0.0253
_diffrn_reflns_limit_h_max 31
_diffrn_reflns_limit_h_min -32
_diffrn_reflns_limit_k_max 7
_diffrn_reflns_limit_k_min -6
_diffrn_reflns_limit_l_max 23
_diffrn_reflns_limit_l_min -23
_diffrn_reflns_number 15758
_diffrn_reflns_theta_full 26.08
_diffrn_reflns_theta_max 26.08
_diffrn_reflns_theta_min 2.31
_diffrn_standards_decay_% 0
_diffrn_standards_interval_count 0
_diffrn_standards_interval_time 0
_diffrn_standards_number 0
_exptl_absorpt_coefficient_mu 0.925
_exptl_absorpt_correction_T_max 0.847
_exptl_absorpt_correction_T_min 0.801
_exptl_absorpt_correction_type multi-scan
_exptl_absorpt_process_details '(SADABS; Bruker, 2004)'
_exptl_crystal_colour colourless
_exptl_crystal_density_diffrn 1.492
_exptl_crystal_density_method 'not measured'
_exptl_crystal_description block
_exptl_crystal_F_000 1320
_exptl_crystal_size_max 0.24
_exptl_crystal_size_mid 0.20
_exptl_crystal_size_min 0.18
_refine_diff_density_max 0.820
_refine_diff_density_min -0.576
_refine_ls_extinction_method none
_refine_ls_goodness_of_fit_ref 1.049
_refine_ls_hydrogen_treatment constr
_refine_ls_matrix_type full
_refine_ls_number_parameters 197
_refine_ls_number_reflns 2804
_refine_ls_number_restraints 13
_refine_ls_restrained_S_all 1.126
_refine_ls_R_factor_all 0.0472
_refine_ls_R_factor_gt 0.0394
_refine_ls_shift/su_max 0.000
_refine_ls_shift/su_mean 0.000
_refine_ls_structure_factor_coef Fsqd
_refine_ls_weighting_details 'calc w = 1/[\s^2^(Fo^2^)+(0.0521P)^2^+5.2961P] where P=(Fo^2^+2Fc^2^)/3'
_refine_ls_weighting_scheme calc
_refine_ls_wR_factor_gt 0.0993
_refine_ls_wR_factor_ref 0.1049
_reflns_number_gt 2473
_reflns_number_total 2804
_reflns_threshold_expression I>2\s(I)
_cod_data_source_file dt3018.cif
_cod_data_source_block II
_cod_original_sg_symbol_H-M 'C 2/c'
_cod_database_code 2018943
_cod_database_fobs_code 2018943

loop_
_symmetry_equiv_pos_as_xyz
'x, y, z'
'-x, y, -z+1/2'
'x+1/2, y+1/2, z'
'-x+1/2, y+1/2, -z+1/2'
'-x, -y, -z'
'x, -y, z-1/2'
'-x+1/2, -y+1/2, -z'
'x+1/2, -y+1/2, z-1/2'

loop_
_atom_site_type_symbol
_atom_site_label
_atom_site_fract_x
_atom_site_fract_y
_atom_site_fract_z
_atom_site_U_iso_or_equiv
_atom_site_adp_type
_atom_site_calc_flag
_atom_site_refinement_flags
_atom_site_occupancy
_atom_site_symmetry_multiplicity
C C1 0.70862(10) 1.2295(4) 0.63512(14) 0.0324(5) Uani d . 1 1
C C2 1.00075(10) 0.0676(4) 0.96740(14) 0.0310(5) Uani d . 1 1
C C3 0.75587(10) 1.1146(4) 0.65099(15) 0.0333(6) Uani d . 1 1
H H3 0.7611 0.9845 0.6790 0.040 Uiso calc R 1 1
C C4 0.91399(11) 0.7744(5) 0.68978(17) 0.0431(6) Uani d U 1 1
C C5 0.79649(10) 1.1908(4) 0.62552(15) 0.0340(6) Uani d . 1 1
C C6 0.84658(11) 1.0676(5) 0.64012(16) 0.0379(6) Uani d . 1 1
H H6 0.8700 1.1250 0.6182 0.045 Uiso calc R 1 1
C C7 0.70055(11) 1.4278(5) 0.59293(15) 0.0352(6) Uani d . 1 1
C C8 0.86246(11) 0.8876(5) 0.67996(16) 0.0403(6) Uani d . 1 1
H H8 0.8403 0.8270 0.7035 0.048 Uiso calc R 1 1
C C9 0.63889(14) 1.7147(5) 0.53058(19) 0.0532(8) Uani d . 1 1
H H9A 0.6663 1.8256 0.5491 0.080 Uiso calc R 1 1
H H9B 0.6050 1.7740 0.5287 0.080 Uiso calc R 1 1
H H9C 0.6363 1.6697 0.4804 0.080 Uiso calc R 1 1
C C10 0.96471(12) 0.0337(5) 0.89359(16) 0.0414(7) Uani d . 1 1
H H10 0.9384 -0.0748 0.8841 0.050 Uiso calc R 1 1
C C11 0.78791(12) 1.3861(5) 0.58533(17) 0.0435(7) Uani d . 1 1
H H11 0.8146 1.4404 0.5689 0.052 Uiso calc R 1 1
C C12 1.03855(13) 0.2323(5) 0.97580(16) 0.0491(8) Uani d . 1 1
H H12 1.0638 0.2626 1.0238 0.059 Uiso calc R 1 1
C C13 1.03899(12) 0.3512(5) 0.91370(16) 0.0477(7) Uani d . 1 1
H H13 1.0650 0.4599 0.9213 0.057 Uiso calc R 1 1
C C14 0.96792(12) 0.1606(5) 0.83463(15) 0.0430(7) Uani d . 1 1
H H14 0.9433 0.1339 0.7859 0.052 Uiso calc R 1 1
C C15 0.74044(13) 1.5033(5) 0.56893(18) 0.0437(7) Uani d . 1 1
H H15 0.7356 1.6341 0.5414 0.052 Uiso calc R 1 1
C C16 0.67560(13) 0.9839(5) 0.70686(19) 0.0455(7) Uani d . 1 1
H H16A 0.6824 0.8543 0.6823 0.068 Uiso calc R 1 1
H H16B 0.6443 0.9606 0.7200 0.068 Uiso calc R 1 1
H H16C 0.7061 1.0132 0.7523 0.068 Uiso calc R 1 1
N N1 1.00409(8) 0.3189(4) 0.84324(12) 0.0320(5) Uani d . 1 1
O O1 0.92764(9) 0.6198(4) 0.73752(14) 0.0585(6) Uani d . 1 1
O O2 0.94172(9) 0.8319(4) 0.65310(14) 0.0574(5) Uani d U 1 1
O O3 0.66668(8) 1.1677(3) 0.65616(12) 0.0438(5) Uani d . 1 1
O O4 0.65248(9) 1.5292(3) 0.58049(13) 0.0460(5) Uani d . 1 1
Zn Zn1 1.0000 0.51729(7) 0.7500 0.02977(16) Uani d S 1 2

loop_
_atom_site_aniso_label
_atom_site_aniso_U_11
_atom_site_aniso_U_22
_atom_site_aniso_U_33
_atom_site_aniso_U_12
_atom_site_aniso_U_13
_atom_site_aniso_U_23
C1 0.0341(13) 0.0318(13) 0.0320(13) -0.0002(11) 0.0125(11) -0.0015(11)
C2 0.0304(13) 0.0333(13) 0.0286(13) 0.0009(11) 0.0097(10) 0.0002(11)
C3 0.0366(14) 0.0282(12) 0.0346(13) 0.0035(11) 0.0120(11) 0.0020(11)
C4 0.0381(12) 0.0457(13) 0.0468(13) 0.0033(11) 0.0168(10) -0.0058(11)
C5 0.0342(13) 0.0342(13) 0.0334(13) 0.0001(11) 0.0119(11) -0.0046(11)
C6 0.0360(14) 0.0371(14) 0.0453(16) -0.0038(12) 0.0202(12) -0.0055(12)
C7 0.0378(14) 0.0327(13) 0.0329(14) 0.0049(11) 0.0101(11) 0.0007(11)
C8 0.0310(13) 0.0482(16) 0.0430(15) 0.0029(13) 0.0147(12) 0.0034(13)
C9 0.0604(19) 0.0442(17) 0.0511(18) 0.0173(15) 0.0154(15) 0.0138(14)
C10 0.0419(15) 0.0478(16) 0.0314(14) -0.0165(13) 0.0094(12) 0.0000(12)
C11 0.0491(17) 0.0405(15) 0.0495(17) -0.0017(13) 0.0283(14) 0.0056(13)
C12 0.0541(18) 0.0519(18) 0.0289(14) -0.0205(15) -0.0002(12) 0.0008(13)
C13 0.0486(17) 0.0479(17) 0.0375(15) -0.0195(14) 0.0043(13) 0.0044(13)
C14 0.0444(16) 0.0516(17) 0.0266(13) -0.0138(14) 0.0049(11) -0.0016(12)
C15 0.0536(18) 0.0347(15) 0.0472(17) 0.0060(13) 0.0234(14) 0.0102(12)
C16 0.0523(18) 0.0419(16) 0.0504(17) 0.0026(13) 0.0283(15) 0.0089(13)
N1 0.0328(11) 0.0337(11) 0.0284(11) -0.0004(9) 0.0095(9) 0.0015(9)
O1 0.0434(12) 0.0704(16) 0.0682(15) 0.0215(12) 0.0279(11) 0.0250(13)
O2 0.0530(9) 0.0602(9) 0.0654(9) 0.0030(7) 0.0290(7) 0.0025(8)
O3 0.0385(10) 0.0429(11) 0.0556(12) 0.0069(9) 0.0237(9) 0.0138(9)
O4 0.0424(11) 0.0408(11) 0.0543(13) 0.0134(9) 0.0166(10) 0.0149(9)
Zn1 0.0253(2) 0.0360(3) 0.0288(2) 0.000 0.01061(16) 0.000

loop_
_atom_type_symbol
_atom_type_description
_atom_type_scat_dispersion_real
_atom_type_scat_dispersion_imag
_atom_type_scat_source
C C 0.0033 0.0016 'International Tables Vol C Tables 4.2.6.8 and 6.1.1.4'
H H 0.0000 0.0000 'International Tables Vol C Tables 4.2.6.8 and 6.1.1.4'
N N 0.0061 0.0033 'International Tables Vol C Tables 4.2.6.8 and 6.1.1.4'
O O 0.0106 0.0060 'International Tables Vol C Tables 4.2.6.8 and 6.1.1.4'
Zn Zn 0.2839 1.4301 'International Tables Vol C Tables 4.2.6.8 and 6.1.1.4'

loop_
_geom_angle_atom_site_label_1
_geom_angle_atom_site_label_2
_geom_angle_atom_site_label_3
_geom_angle_site_symmetry_1
_geom_angle_site_symmetry_3
_geom_angle
O3 C1 C3 . . 125.4(2)
O3 C1 C7 . . 114.8(2)
C3 C1 C7 . . 119.8(2)
C12 C2 C10 . . 115.7(2)
C12 C2 C2 . 5_757 122.4(3)
C10 C2 C2 . 5_757 121.9(3)
C1 C3 C5 . . 121.0(2)
C1 C3 H3 . . 119.5
C5 C3 H3 . . 119.5
O2 C4 O1 . . 122.2(3)
O2 C4 C8 . . 120.9(3)
O1 C4 C8 . . 116.9(3)
C11 C5 C3 . . 118.1(2)
C11 C5 C6 . . 120.1(3)
C3 C5 C6 . . 121.8(2)
C8 C6 C5 . . 128.3(3)
C8 C6 H6 . . 115.9
C5 C6 H6 . . 115.9
O4 C7 C15 . . 125.7(3)
O4 C7 C1 . . 115.2(2)
C15 C7 C1 . . 119.2(3)
C6 C8 C4 . . 123.6(3)
C6 C8 H8 . . 118.2
C4 C8 H8 . . 118.2
O4 C9 H9A . . 109.5
O4 C9 H9B . . 109.5
H9A C9 H9B . . 109.5
O4 C9 H9C . . 109.5
H9A C9 H9C . . 109.5
H9B C9 H9C . . 109.5
C14 C10 C2 . . 120.0(3)
C14 C10 H10 . . 120.0
C2 C10 H10 . . 120.0
C5 C11 C15 . . 121.5(3)
C5 C11 H11 . . 119.3
C15 C11 H11 . . 119.3
C13 C12 C2 . . 120.5(3)
C13 C12 H12 . . 119.8
C2 C12 H12 . . 119.8
N1 C13 C12 . . 123.4(3)
N1 C13 H13 . . 118.3
C12 C13 H13 . . 118.3
N1 C14 C10 . . 123.9(2)
N1 C14 H14 . . 118.1
C10 C14 H14 . . 118.1
C7 C15 C11 . . 120.5(3)
C7 C15 H15 . . 119.7
C11 C15 H15 . . 119.7
O3 C16 H16A . . 109.5
O3 C16 H16B . . 109.5
H16A C16 H16B . . 109.5
O3 C16 H16C . . 109.5
H16A C16 H16C . . 109.5
H16B C16 H16C . . 109.5
C14 N1 C13 . . 116.4(2)
C14 N1 Zn1 . . 119.64(17)
C13 N1 Zn1 . . 123.73(19)
C4 O1 Zn1 . . 110.08(19)
C1 O3 C16 . . 116.7(2)
C7 O4 C9 . . 118.1(2)
O1 Zn1 O1 2_756 . 142.94(16)
O1 Zn1 N1 2_756 2_756 92.13(9)
O1 Zn1 N1 . 2_756 109.13(10)
O1 Zn1 N1 2_756 . 109.13(10)
O1 Zn1 N1 . . 92.13(9)
N1 Zn1 N1 2_756 . 109.91(12)

loop_
_geom_bond_atom_site_label_1
_geom_bond_atom_site_label_2
_geom_bond_site_symmetry_2
_geom_bond_distance
C1 O3 . 1.363(3)
C1 C3 . 1.374(4)
C1 C7 . 1.414(4)
C2 C12 . 1.386(4)
C2 C10 . 1.390(4)
C2 C2 5_757 1.486(5)
C3 C5 . 1.408(4)
C3 H3 . 0.9300
C4 O2 . 1.227(4)
C4 O1 . 1.258(4)
C4 C8 . 1.485(4)
C5 C11 . 1.379(4)
C5 C6 . 1.466(4)
C6 C8 . 1.305(4)
C6 H6 . 0.9300
C7 O4 . 1.362(4)
C7 C15 . 1.372(4)
C8 H8 . 0.9300
C9 O4 . 1.426(3)
C9 H9A . 0.9600
C9 H9B . 0.9600
C9 H9C . 0.9600
C10 C14 . 1.376(4)
C10 H10 . 0.9300
C11 C15 . 1.385(4)
C11 H11 . 0.9300
C12 C13 . 1.375(4)
C12 H12 . 0.9300
C13 N1 . 1.332(3)
C13 H13 . 0.9300
C14 N1 . 1.328(3)
C14 H14 . 0.9300
C15 H15 . 0.9300
C16 O3 . 1.430(3)
C16 H16A . 0.9600
C16 H16B . 0.9600
C16 H16C . 0.9600
N1 Zn1 . 2.095(2)
O1 Zn1 . 1.957(2)
Zn1 O1 2_756 1.957(2)
Zn1 N1 2_756 2.095(2)

loop_
_geom_torsion_atom_site_label_1
_geom_torsion_atom_site_label_2
_geom_torsion_atom_site_label_3
_geom_torsion_atom_site_label_4
_geom_torsion_site_symmetry_1
_geom_torsion_site_symmetry_4
_geom_torsion
O3 C1 C3 C5 . . 178.9(2)
C7 C1 C3 C5 . . -0.3(4)
C1 C3 C5 C11 . . 1.1(4)
C1 C3 C5 C6 . . -178.4(2)
C11 C5 C6 C8 . . 176.3(3)
C3 C5 C6 C8 . . -4.3(5)
O3 C1 C7 O4 . . 0.9(3)
C3 C1 C7 O4 . . -179.8(2)
O3 C1 C7 C15 . . -179.8(3)
C3 C1 C7 C15 . . -0.5(4)
C5 C6 C8 C4 . . 178.9(3)
O2 C4 C8 C6 . . -8.5(5)
O1 C4 C8 C6 . . 170.9(3)
C12 C2 C10 C14 . . -0.3(4)
C2 C2 C10 C14 5_757 . -179.1(3)
C3 C5 C11 C15 . . -1.2(4)
C6 C5 C11 C15 . . 178.3(3)
C10 C2 C12 C13 . . 0.1(5)
C2 C2 C12 C13 5_757 . 179.0(3)
C2 C12 C13 N1 . . 0.4(5)
C2 C10 C14 N1 . . -0.1(5)
O4 C7 C15 C11 . . 179.7(3)
C1 C7 C15 C11 . . 0.4(4)
C5 C11 C15 C7 . . 0.4(5)
C10 C14 N1 C13 . . 0.6(5)
C10 C14 N1 Zn1 . . -174.7(2)
C12 C13 N1 C14 . . -0.7(5)
C12 C13 N1 Zn1 . . 174.3(3)
O2 C4 O1 Zn1 . . 6.0(4)
C8 C4 O1 Zn1 . . -173.5(2)
C3 C1 O3 C16 . . 8.3(4)
C7 C1 O3 C16 . . -172.4(2)
C15 C7 O4 C9 . . 8.3(4)
C1 C7 O4 C9 . . -172.4(2)
C4 O1 Zn1 O1 . 2_756 44.4(2)
C4 O1 Zn1 N1 . 2_756 -77.3(2)
C4 O1 Zn1 N1 . . 170.8(2)
C14 N1 Zn1 O1 . 2_756 -151.6(2)
C13 N1 Zn1 O1 . 2_756 33.5(3)
C14 N1 Zn1 O1 . . 59.3(2)
C13 N1 Zn1 O1 . . -115.6(3)
C14 N1 Zn1 N1 . 2_756 -51.9(2)
C13 N1 Zn1 N1 . 2_756 133.2(3)
